data_2006319
loop_
_publ_author_name
'Ng, Seik Weng'

_publ_section_title
;
 Bis(dicyclohexylammonium) 2,6-Pyridinedicarboxylate Dihydrate
;
_journal_issue 7
_journal_name_full 'Acta Crystallographica Section C'
_journal_page_first 986
_journal_page_last 987
_journal_paper_doi 10.1107/S010827019700293X
_journal_volume 53
_journal_year 1997
_chemical_formula_iupac '2C12 H24 N + , C7 H3 N O4 2- , 2H2 O'
_chemical_formula_moiety '2[C~12~H~24~N] [C~7~H3~NO~4~] 2OH~2~'
_chemical_formula_sum 'C31 H55 N3 O6'
_chemical_formula_weight 565.78
_chemical_name_systematic
;
 Bis(dicyclohexylammonium) 2,6-pyridinedicarboxylate dihydrate
;
_space_group_IT_number 14
_symmetry_cell_setting monoclinic
_symmetry_space_group_name_Hall '-P 2yn'
_symmetry_space_group_name_H-M 'P 1 21/n 1'
_audit_creation_method SHELXL
_cell_angle_alpha 90.00
_cell_angle_beta 106.044(6)
_cell_angle_gamma 90.00
_cell_formula_units_Z 4
_cell_length_a 10.5790(10)
_cell_length_b 18.1356(9)
_cell_length_c 17.507(2)
_cell_measurement_reflns_used 25
_cell_measurement_temperature 298(2)
_cell_measurement_theta_max 11
_cell_measurement_theta_min 10
_cell_volume 3228.0(5)
_computing_cell_refinement 'CAD4-VAX/PC (Enraf-Nonius Delft, 1988)'
_computing_data_collection 'CAD4-VAX/PC (Enraf-Nonius Delft, 1988)'
_computing_data_reduction 'NRCVAX (Gabe, Le Page, Charland, Lee & White, 1989)'
_computing_molecular_graphics 'ZORTEP (Zsolnai & Pritzkow, 1996)'
_computing_publication_material SHELXL93
_computing_structure_refinement 'SHELXL93 (Sheldrick, 1993)'
_computing_structure_solution 'SHELXS86 (Sheldrick, 1990)'
_diffrn_ambient_temperature 298(2)
_diffrn_measurement_device 'Enraf-Nonius CAD4'
_diffrn_measurement_method \w-scans
_diffrn_radiation_monochromator graphite
_diffrn_radiation_source 'fine-focus sealed tube'
_diffrn_radiation_type MoK\a
_diffrn_radiation_wavelength 0.71073
_diffrn_reflns_av_R_equivalents 0.0181
_diffrn_reflns_av_sigmaI/netI 0.0387
_diffrn_reflns_limit_h_max 12
_diffrn_reflns_limit_h_min -12
_diffrn_reflns_limit_k_max 21
_diffrn_reflns_limit_k_min 0
_diffrn_reflns_limit_l_max 20
_diffrn_reflns_limit_l_min 0
_diffrn_reflns_number 5858
_diffrn_reflns_theta_max 24.97
_diffrn_reflns_theta_min 1.65
_diffrn_standards_decay_% none
_diffrn_standards_interval_time 60
_diffrn_standards_number 3
_exptl_absorpt_coefficient_mu 0.080
_exptl_absorpt_correction_T_max 0.958
_exptl_absorpt_correction_T_min 0.922
_exptl_absorpt_correction_type '\y-scan (North, Phillips & Mathews, 1968)'
_exptl_crystal_colour colorless
_exptl_crystal_density_diffrn 1.164
_exptl_crystal_density_meas ?
_exptl_crystal_description 'irregular block'
_exptl_crystal_F_000 1240
_exptl_crystal_size_max 0.53
_exptl_crystal_size_mid 0.53
_exptl_crystal_size_min 0.53
_refine_diff_density_max 0.370
_refine_diff_density_min -0.267
_refine_ls_extinction_coef 'not refined'
_refine_ls_extinction_method none
_refine_ls_goodness_of_fit_all 1.107
_refine_ls_goodness_of_fit_obs 1.317
_refine_ls_hydrogen_treatment
;H atoms: riding model with U(H) = 1.5U~eq~(C,N); water H-atoms were
 calculated, U = 0.10 \%A^2^
;
_refine_ls_matrix_type full
_refine_ls_number_parameters 370
_refine_ls_number_reflns 5664
_refine_ls_number_restraints 0
_refine_ls_restrained_S_all 1.107
_refine_ls_restrained_S_obs 1.317
_refine_ls_R_factor_all 0.1082
_refine_ls_R_factor_obs .0672
_refine_ls_shift/esd_max 0.000
_refine_ls_shift/esd_mean 0.000
_refine_ls_structure_factor_coef Fsqd
_refine_ls_weighting_details 'w=1/[\s^2^(Fo^2^)+(0.1P)^2^] where P=(Fo^2^+2Fc^2^)/3'
_refine_ls_weighting_scheme calc
_refine_ls_wR_factor_all 0.1953
_refine_ls_wR_factor_obs .1748
_reflns_number_observed 3326
_reflns_number_total 5664
_reflns_observed_criterion >2sigma(I)
_cod_data_source_file kh1129.cif
_cod_data_source_block ipt156
_cod_depositor_comments
;
The following automatic conversions were performed:
'_symmetry_cell_setting' value 'Monoclinic' changed to 'monoclinic'
according to '/home/saulius/struct/CIF-dictionaries/cif_core.dic'
dictionary named 'cif_core.dic' version 2.4.1 from 2010-06-29.

Automatic conversion script
Id: cif_fix_enum 1527 2010-12-29 10:47:43Z saulius 

The following automatic conversions were performed:

'_symmetry_cell_setting' value 'Monoclinic' changed to 'monoclinic'
according to /home/saulius/struct/CIF-dictionaries/cif_core.dic
dictionary named 'cif_core.dic' version 2.4.1 from 2010-06-29.

Automatic conversion script
Id: cif_fix_values 1715 2011-07-08 13:25:40Z adriana 

The following automatic conversions were performed:

'_exptl_crystal_density_meas' value 'not measured' was changed to '?'
- the value is perceived as not measured.

Automatic conversion script
Id: cif_fix_values 3008 2015-01-20 13:52:24Z robertas 

The following automatic conversions were performed:

'_refine_ls_weighting_scheme' value 'calc
w=1/[\s^2^(Fo^2^)+(0.1P)^2^] where P=(Fo^2^+2Fc^2^)/3' was changed to
'calc'. New tag '_refine_ls_weighting_details' was created. The value
of the new tag was set to 'w=1/[\s^2^(Fo^2^)+(0.1P)^2^] where
P=(Fo^2^+2Fc^2^)/3'.

Automatic conversion script
Id: cif_fix_values 3143 2015-03-26 13:38:13Z robertas 
;
_cod_original_cell_volume 3228.1(6)
_cod_original_sg_symbol_H-M 'P 21/n'
_cod_database_code 2006319

loop_
_symmetry_equiv_pos_as_xyz
'x, y, z'
'-x+1/2, y+1/2, -z+1/2'
'-x, -y, -z'
'x-1/2, -y-1/2, z-1/2'

loop_
_atom_site_aniso_label
_atom_site_aniso_U_11
_atom_site_aniso_U_22
_atom_site_aniso_U_33
_atom_site_aniso_U_12
_atom_site_aniso_U_13
_atom_site_aniso_U_23
O1 .0440(10) .084(2) .0690(10) -.0080(10) .0210(10) .0070(10)
O2 .0370(10) .235(4) .155(3) .035(2) .028(2) .093(3)
O3 .0410(10) .088(2) .0600(10) .0080(10) .0110(10) .0230(10)
O4 .0400(10) .101(2) .0660(10) .0050(10) .0210(10) .0050(10)
O5 .083(4) .127(5) .117(5) .022(4) .039(3) .052(4)
O5' .067(3) .204(7) .059(3) -.022(4) .019(2) .024(4)
O6 .146(3) .249(5) .133(3) -.090(3) -.002(2) .047(3)
N1 .0370(10) .0490(10) .0470(10) .0010(10) .0110(10) .0050(10)
N2 .0450(10) .0520(10) .0490(10) .0030(10) .0110(10) .0110(10)
N3 .0340(10) .0500(10) .0470(10) .0020(10) .0090(10) .0060(10)
C1 .0390(10) .044(2) .055(2) .0030(10) .0100(10) .0010(10)
C2 .077(2) .072(2) .063(2) -.009(2) .032(2) -.012(2)
C3 .103(3) .072(2) .086(3) -.008(2) .041(2) -.023(2)
C4 .084(2) .057(2) .093(3) -.013(2) .018(2) -.016(2)
C5 .077(2) .051(2) .084(2) -.011(2) .019(2) .005(2)
C6 .066(2) .053(2) .065(2) -.0070(10) .030(2) .0000(10)
C7 .0420(10) .048(2) .052(2) -.0050(10) .0130(10) -.0010(10)
C8 .061(2) .050(2) .068(2) .0030(10) .013(2) .000(2)
C9 .087(3) .059(2) .093(3) -.008(2) .033(2) -.018(2)
C10 .125(4) .081(3) .071(2) -.010(2) .005(2) -.023(2)
C11 .156(4) .083(3) .059(2) .007(3) -.006(2) -.006(2)
C12 .078(2) .062(2) .059(2) .007(2) -.006(2) .002(2)
C13 .052(2) .050(2) .073(2) .0030(10) .011(2) .007(2)
C14 .099(3) .064(2) .087(3) -.016(2) .015(2) -.018(2)
C15 .094(3) .083(3) .139(4) -.017(2) .021(3) -.034(3)
C16 .097(3) .069(3) .210(6) -.004(2) .036(4) -.017(3)
C17 .222(6) .052(3) .213(6) .014(3) .122(6) .042(3)
C18 .140(4) .060(2) .162(4) .006(2) .093(4) .029(2)
C19 .058(2) .060(2) .044(2) .0110(10) .0140(10) .0080(10)
C20 .068(2) .067(2) .062(2) .017(2) .004(2) .001(2)
C21 .091(3) .087(3) .079(2) .027(2) .008(2) -.020(2)
C22 .087(3) .104(3) .076(2) .011(2) .003(2) -.027(2)
C23 .087(3) .120(3) .053(2) .038(2) -.004(2) -.012(2)
C24 .066(2) .087(2) .051(2) .025(2) .003(2) -.002(2)
C25 .037(2) .088(2) .068(2) -.003(2) .010(2) .013(2)
C26 .0360(10) .054(2) .051(2) .0010(10) .0080(10) .0020(10)
C27 .045(2) .058(2) .055(2) .0070(10) .0010(10) .0080(10)
C28 .065(2) .051(2) .050(2) .0030(10) .013(2) .0120(10)
C29 .052(2) .050(2) .054(2) -.0020(10) .0180(10) .0030(10)
C30 .0390(10) .041(2) .0440(10) -.0030(10) .0120(10) .0000(10)
C31 .0340(10) .051(2) .051(2) -.0020(10) .0110(10) -.0030(10)

loop_
_atom_site_label
_atom_site_fract_x
_atom_site_fract_y
_atom_site_fract_z
_atom_site_U_iso_or_equiv
_atom_site_thermal_displace_type
_atom_site_calc_flag
_atom_site_refinement_flags
_atom_site_occupancy
_atom_site_disorder_group
_atom_site_type_symbol
O1 .5831(2) .20820(10) -.22720(10) .0643(6) Uani d . 1 . O
O2 .7142(2) .1375(2) -.1400(2) .142(2) Uani d . 1 . O
O3 .1320(2) .21090(10) -.25160(10) .0634(6) Uani d . 1 . O
O4 .0524(2) .18320(10) -.15190(10) .0676(6) Uani d . 1 . O
O5 -.0546(6) .0927(4) -.0577(4) .107(2) Uani d P .50 . O
H51 -.0256 .1109 -.1023 .100 Uiso d P .50 . H
H52 -.1160 .1289 -.0448 .100 Uiso d P .50 . H
O5' -.0579(5) .1599(5) -.0314(3) .110(2) Uani d P .50 . O
H51' -.0351 .1877 -.0733 .100 Uiso d P .50 . H
H52' -.1131 .1888 -.0048 .100 Uiso d P .50 . H
O6 .1419(4) .0551(3) .0688(2) .184(2) Uani d . 1 . O
H61 .0732 .0748 .0227 .100 Uiso d . 1 . H
H62 .1200 .0018 .0704 .100 Uiso d . 1 . H
N1 .8224(2) .24510(10) -.26540(10) .0443(5) Uani d . 1 . N
H1A .8963(2) .22810(10) -.23080(10) .066 Uiso calc R 1 . H
H1B .7541(2) .22970(10) -.24830(10) .066 Uiso calc R 1 . H
N2 .3280(2) .25800(10) -.31230(10) .0489(6) Uani d . 1 . N
H2A .2765(2) .23680(10) -.28540(10) .073 Uiso calc R 1 . H
H2B .4115(2) .24560(10) -.28710(10) .073 Uiso calc R 1 . H
N3 .3765(2) .17110(10) -.16980(10) .0442(5) Uani d . 1 . N
C1 .8256(2) .32760(10) -.2624(2) .0467(6) Uani d . 1 . C
H1 .7404(2) .34630(10) -.2943(2) .070 Uiso calc R 1 . H
C2 .8445(3) .3511(2) -.1771(2) .0682(9) Uani d . 1 . C
H2C .9263(3) .3309(2) -.1441(2) .102 Uiso calc R 1 . H
H2D .7732(3) .3318(2) -.1581(2) .102 Uiso calc R 1 . H
C3 .8476(4) .4351(2) -.1703(2) .0840(10) Uani d . 1 . C
H3A .7628(4) .4549(2) -.1993(2) .126 Uiso calc R 1 . H
H3B .8639(4) .4490(2) -.1149(2) .126 Uiso calc R 1 . H
C4 .9538(4) .4677(2) -.2031(2) .0790(10) Uani d . 1 . C
H4A .9499(4) .5211(2) -.2012(2) .119 Uiso calc R 1 . H
H4B 1.0395(4) .4523(2) -.1704(2) .119 Uiso calc R 1 . H
C5 .9367(3) .4433(2) -.2874(2) .0713(9) Uani d . 1 . C
H5A 1.0090(3) .4621(2) -.3058(2) .107 Uiso calc R 1 . H
H5B .8558(3) .4640(2) -.3211(2) .107 Uiso calc R 1 . H
C6 .9320(3) .3593(2) -.2953(2) .0589(8) Uani d . 1 . C
H6A .9148(3) .3458(2) -.3509(2) .088 Uiso calc R 1 . H
H6B 1.0165(3) .3388(2) -.2668(2) .088 Uiso calc R 1 . H
C7 .8110(2) .21010(10) -.3444(2) .0472(6) Uani d . 1 . C
H7 .8878(2) .22490(10) -.3618(2) .071 Uiso calc R 1 . H
C8 .8146(3) .1276(2) -.3351(2) .0608(8) Uani d . 1 . C
H8A .7401(3) .1115(2) -.3172(2) .091 Uiso calc R 1 . H
H8B .8945(3) .1132(2) -.2954(2) .091 Uiso calc R 1 . H
C9 .8099(4) .0911(2) -.4143(2) .0780(10) Uani d . 1 . C
H9A .8881(4) .1043(2) -.4298(2) .117 Uiso calc R 1 . H
H9B .8094(4) .0379(2) -.4081(2) .117 Uiso calc R 1 . H
C10 .6899(5) .1142(2) -.4784(2) .0970(10) Uani d . 1 . C
H10A .6114(5) .0969(2) -.4656(2) .145 Uiso calc R 1 . H
H10B .6919(5) .0923(2) -.5286(2) .145 Uiso calc R 1 . H
C11 .6852(5) .1977(2) -.4862(2) .107(2) Uani d . 1 . C
H11A .6050(5) .2121(2) -.5257(2) .160 Uiso calc R 1 . H
H11B .7592(5) .2144(2) -.5043(2) .160 Uiso calc R 1 . H
C12 .6901(3) .2347(2) -.4066(2) .0713(9) Uani d . 1 . C
H12A .6912(3) .2878(2) -.4123(2) .107 Uiso calc R 1 . H
H12B .6123(3) .2215(2) -.3905(2) .107 Uiso calc R 1 . H
C13 .3160(3) .3395(2) -.3050(2) .0598(8) Uani d . 1 . C
H13 .2237(3) .3527(2) -.3290(2) .090 Uiso calc R 1 . H
C14 .3492(4) .3589(2) -.2177(2) .0850(10) Uani d . 1 . C
H14A .4388(4) .3440(2) -.1918(2) .128 Uiso calc R 1 . H
H14B .2912(4) .3322(2) -.1932(2) .128 Uiso calc R 1 . H
C15 .3349(4) .4416(2) -.2057(3) .1080(10) Uani d . 1 . C
H15A .2434(4) .4557(2) -.2265(3) .161 Uiso calc R 1 . H
H15B .3619(4) .4528(2) -.1493(3) .161 Uiso calc R 1 . H
C16 .4154(5) .4841(2) -.2460(4) .126(2) Uani d . 1 . C
H16A .5077(5) .4745(2) -.2207(4) .190 Uiso calc R 1 . H
H16B .3998(5) .5363(2) -.2407(4) .190 Uiso calc R 1 . H
C17 .3848(7) .4649(2) -.3328(4) .150(2) Uani d . 1 . C
H17A .4447(7) .4914(2) -.3561(4) .225 Uiso calc R 1 . H
H17B .2962(7) .4810(2) -.3594(4) .225 Uiso calc R 1 . H
C18 .3964(5) .3810(2) -.3474(3) .110(2) Uani d . 1 . C
H18A .3660(5) .3706(2) -.4039(3) .166 Uiso calc R 1 . H
H18B .4877(5) .3657(2) -.3284(3) .166 Uiso calc R 1 . H
C19 .2950(3) .2233(2) -.3932(2) .0538(7) Uani d . 1 . C
H19 .3486(3) .2463(2) -.4242(2) .081 Uiso calc R 1 . H
C20 .3290(3) .1424(2) -.3829(2) .0686(9) Uani d . 1 . C
H20A .2807(3) .1198(2) -.3493(2) .103 Uiso calc R 1 . H
H20B .4222(3) .1368(2) -.3571(2) .103 Uiso calc R 1 . H
C21 .2946(4) .1039(2) -.4632(2) .0890(10) Uani d . 1 . C
H21A .3484(4) .1238(2) -.4951(2) .133 Uiso calc R 1 . H
H21B .3136(4) .0517(2) -.4555(2) .133 Uiso calc R 1 . H
C22 .1504(4) .1145(2) -.5065(2) .0930(10) Uani d . 1 . C
H22A .1316(4) .0917(2) -.5586(2) .139 Uiso calc R 1 . H
H22B .0967(4) .0904(2) -.4770(2) .139 Uiso calc R 1 . H
C23 .1161(4) .1944(2) -.5156(2) .0920(10) Uani d . 1 . C
H23A .0226(4) .1995(2) -.5409(2) .138 Uiso calc R 1 . H
H23B .1629(4) .2171(2) -.5499(2) .138 Uiso calc R 1 . H
C24 .1506(3) .2342(2) -.4363(2) .0706(9) Uani d . 1 . C
H24A .0969(3) .2153(2) -.4039(2) .106 Uiso calc R 1 . H
H24B .1323(3) .2864(2) -.4449(2) .106 Uiso calc R 1 . H
C25 .6069(3) .1650(2) -.1696(2) .0653(9) Uani d . 1 . C
C26 .4967(2) .1459(2) -.1330(2) .0479(7) Uani d . 1 . C
C27 .5216(3) .1055(2) -.0632(2) .0556(7) Uani d . 1 . C
H27 .6052(3) .0869(2) -.0396(2) .083 Uiso calc R 1 . H
C28 .4211(3) .0934(2) -.0294(2) .0561(7) Uani d . 1 . C
H28 .4361(3) .0670(2) .0178(2) .084 Uiso calc R 1 . H
C29 .2975(3) .1207(2) -.0660(2) .0518(7) Uani d . 1 . C
H29 .2286(3) .1142(2) -.0433(2) .078 Uiso calc R 1 . H
C30 .2782(2) .15800(10) -.1372(2) .0408(6) Uani d . 1 . C
C31 .1433(2) .1863(2) -.1842(2) .0455(6) Uani d . 1 . C

loop_
_atom_type_symbol
_atom_type_description
_atom_type_scat_dispersion_real
_atom_type_scat_dispersion_imag
_atom_type_scat_source
C C 0.0033 0.0016 'International Tables Vol C Tables 4.2.6.8 and 6.1.1.4'
H H 0.0000 0.0000 'International Tables Vol C Tables 4.2.6.8 and 6.1.1.4'
N N 0.0061 0.0033 'International Tables Vol C Tables 4.2.6.8 and 6.1.1.4'
O O 0.0106 0.0060 'International Tables Vol C Tables 4.2.6.8 and 6.1.1.4'

loop_
_geom_angle_atom_site_label_1
_geom_angle_atom_site_label_2
_geom_angle_atom_site_label_3
_geom_angle
_geom_angle_publ_flag
C1 N1 C7 116.8(2) yes
C13 N2 C19 119.6(2) yes
C26 N3 C30 118.7(2) yes
N1 C1 C2 108.2(2) yes
N1 C1 C6 112.2(2) yes
C2 C1 C6 111.1(2) ?
C1 C2 C3 110.6(3) ?
C2 C3 C4 111.2(3) ?
C3 C4 C5 110.9(3) ?
C4 C5 C6 112.0(3) ?
C1 C6 C5 110.7(2) ?
N1 C7 C8 109.1(2) yes
N1 C7 C12 112.3(2) yes
C12 C7 C8 111.4(2) ?
C7 C8 C9 109.9(3) ?
C8 C9 C10 111.5(3) ?
C9 C10 C11 110.2(3) ?
C10 C11 C12 111.2(3) ?
C7 C12 C11 109.7(3) ?
N2 C13 C14 108.5(2) yes
N2 C13 C18 112.7(3) yes
C18 C13 C14 112.6(3) ?
C13 C14 C15 111.4(3) ?
C14 C15 C16 110.9(4) ?
C15 C16 C17 111.9(4) ?
C16 C17 C18 112.9(4) ?
C13 C18 C17 109.4(3) ?
N2 C19 C20 108.1(2) yes
N2 C19 C24 110.8(2) yes
C20 C19 C24 111.1(3) ?
C19 C20 C21 110.4(3) ?
C20 C21 C22 110.8(3) ?
C21 C22 C23 110.9(3) ?
C22 C23 C24 112.0(3) ?
C23 C24 C19 110.4(3) ?
O1 C25 O2 124.0(3) yes
O1 C25 C26 118.6(3) yes
O2 C25 C26 117.5(3) yes
N3 C26 C25 117.2(2) yes
N3 C26 C27 122.0(2) yes
C25 C26 C27 120.8(2) ?
C26 C27 C28 119.0(3) ?
C27 C28 C29 119.4(3) ?
C28 C29 C30 118.6(3) ?
N3 C30 C29 122.2(2) yes
N3 C30 C31 115.5(2) yes
C29 C30 C31 122.3(2) ?
O3 C31 O4 124.6(2) yes
O3 C31 C30 117.8(2) yes
O4 C31 C30 117.7(2) yes

loop_
_geom_bond_atom_site_label_1
_geom_bond_atom_site_label_2
_geom_bond_site_symmetry_2
_geom_bond_distance
_geom_bond_publ_flag
O1 C25 . 1.246(4) yes
O2 C25 . 1.217(4) yes
O3 C31 . 1.235(3) yes
O4 C31 . 1.245(3) yes
N1 C1 . 1.499(3) yes
N1 C7 . 1.496(3) yes
N2 C13 . 1.493(3) yes
N2 C19 . 1.499(3) yes
N3 C26 . 1.337(3) yes
N3 C30 . 1.339(3) yes
C1 C2 . 1.511(4) ?
C1 C6 . 1.513(4) ?
C2 C3 . 1.528(4) ?
C3 C4 . 1.516(5) ?
C4 C5 . 1.503(4) ?
C5 C6 . 1.529(4) ?
C7 C8 . 1.505(4) ?
C7 C12 . 1.500(4) ?
C8 C9 . 1.524(4) ?
C9 C10 . 1.504(5) ?
C10 C11 . 1.519(5) ?
C11 C12 . 1.536(5) ?
C13 C14 . 1.511(5) ?
C13 C18 . 1.481(5) ?
C14 C15 . 1.527(5) ?
C15 C16 . 1.467(6) ?
C16 C17 . 1.504(7) ?
C17 C18 . 1.553(6) ?
C19 C20 . 1.508(4) ?
C19 C24 . 1.518(4) ?
C20 C21 . 1.521(4) ?
C21 C22 . 1.517(5) ?
C22 C23 . 1.491(5) ?
C23 C24 . 1.517(4) ?
C25 C26 . 1.518(4) ?
C26 C27 . 1.386(4) ?
C27 C28 . 1.368(4) ?
C28 C29 . 1.380(4) ?
C29 C30 . 1.382(4) ?
C30 C31 . 1.526(3) ?
N1 O1 . 2.871(3) yes
N1 O4 1_655 2.908(3) yes
N2 O1 . 2.846(3) yes
N2 O3 . 2.717(3) yes
O5 O2 1_455 2.602(6) yes
O5 O4 . 2.778(6) yes
O5 O6 . 2.674(7) yes
O5' O2 1_455 2.656(6) yes
O5' O4 . 2.710(5) yes
O6 O5 3_555 2.825(9) yes
